data_1554712
loop_
_publ_author_name
'Bar\/l\'og, Maciej'
'Kulai, Ihor'
'Ji, Xiaozhou'
'Bhuvanesh, Nattamai'
'Dey, Somnath'
'Sliwinski, Eric Pierre'
'Bazzi, Hassan S.'
'Fang, Lei'
'Al-Hashimi, Mohammed'

_publ_section_title
;
 Synthesis, characterization and crystal structures of novel fluorinated
 di(thiazolyl)benzene derivatives
;
_journal_issue 6
_journal_name_full 'Organic Chemistry Frontiers'
_journal_page_first 780
_journal_paper_doi 10.1039/C9QO00044E
_journal_volume 6
_journal_year 2019
_chemical_formula_moiety 'C12 H6 F2 N2 S2'
_chemical_formula_sum 'C12 H6 F2 N2 S2'
_chemical_formula_weight 280.31
_space_group_crystal_system monoclinic
_space_group_IT_number 14
_space_group_name_Hall '-P 2yn'
_space_group_name_H-M_alt 'P 1 21/n 1'
_atom_sites_solution_hydrogens geom
_atom_sites_solution_primary dual
_audit_creation_date 2017-06-29
_audit_creation_method
;
Olex2 1.2
(compiled 2017.03.28 svn.r3405 for OlexSys, GUI svn.r5337)
;
_audit_update_record
;
2018-07-19 deposited with the CCDC.
2019-01-30 downloaded from the CCDC.
;
_cell_angle_alpha 90
_cell_angle_beta 90.509(2)
_cell_angle_gamma 90
_cell_formula_units_Z 2
_cell_length_a 5.7427(3)
_cell_length_b 5.5541(3)
_cell_length_c 17.1753(8)
_cell_measurement_reflns_used 2797
_cell_measurement_temperature 100
_cell_measurement_theta_max 77.34
_cell_measurement_theta_min 5.15
_cell_volume 547.79(5)
_computing_cell_refinement 'SAINT V8.38A (?, 2016)'
_computing_data_collection APEX3
_computing_data_reduction 'SAINT V8.38A (?, 2016)'
_computing_molecular_graphics 'Olex2 (Dolomanov et al., 2009)'
_computing_publication_material 'Olex2 (Dolomanov et al., 2009)'
_computing_structure_refinement 'ShelXL (Sheldrick, 2015)'
_computing_structure_solution 'ShelXT (Sheldrick, 2015)'
_diffrn_ambient_temperature 100.0
_diffrn_detector 'Bruker CMOS area detector'
_diffrn_detector_area_resol_mean 10.5
_diffrn_detector_type 'CMOS area detector'
_diffrn_measured_fraction_theta_full 0.935
_diffrn_measured_fraction_theta_max 0.892
_diffrn_measurement_device 'three-circle diffractometer'
_diffrn_measurement_device_type 'Bruker Micro-Source CMOS'
_diffrn_measurement_method '\f and \w scans'
_diffrn_radiation_monochromator 'mirror optics'
_diffrn_radiation_probe x-ray
_diffrn_radiation_type CuK\a
_diffrn_radiation_wavelength 1.54178
_diffrn_reflns_av_R_equivalents 0.0375
_diffrn_reflns_av_unetI/netI 0.0313
_diffrn_reflns_Laue_measured_fraction_full 0.935
_diffrn_reflns_Laue_measured_fraction_max 0.892
_diffrn_reflns_limit_h_max 6
_diffrn_reflns_limit_h_min -6
_diffrn_reflns_limit_k_max 6
_diffrn_reflns_limit_k_min -6
_diffrn_reflns_limit_l_max 21
_diffrn_reflns_limit_l_min -21
_diffrn_reflns_number 3760
_diffrn_reflns_point_group_measured_fraction_full 0.935
_diffrn_reflns_point_group_measured_fraction_max 0.892
_diffrn_reflns_theta_full 67.679
_diffrn_reflns_theta_max 78.795
_diffrn_reflns_theta_min 5.150
_diffrn_source 'microfocus sealed X-ray tube'
_diffrn_source_current 1
_diffrn_source_target Mo
_diffrn_source_type 'Incoatec I\ms'
_diffrn_source_voltage 50
_diffrn_standards_number 0
_exptl_absorpt_coefficient_mu 4.514
_exptl_absorpt_correction_T_max 0.7542
_exptl_absorpt_correction_T_min 0.5449
_exptl_absorpt_correction_type multi-scan
_exptl_absorpt_process_details
'SADABS-2016/2 (Bruker,2016/2) was used for absorption correction. wR2(int) was 0.0974 before and 0.0450 after correction. The Ratio of minimum to maximum transmission is 0.7225. The \l/2 correction factor is Not present.'
_exptl_crystal_colour colourless
_exptl_crystal_density_diffrn 1.699
_exptl_crystal_description plate
_exptl_crystal_F_000 284
_exptl_crystal_size_max 0.15
_exptl_crystal_size_mid 0.092
_exptl_crystal_size_min 0.021
_refine_diff_density_max 0.362
_refine_diff_density_min -0.302
_refine_diff_density_rms 0.060
_refine_ls_extinction_method none
_refine_ls_goodness_of_fit_ref 1.092
_refine_ls_hydrogen_treatment constr
_refine_ls_matrix_type full
_refine_ls_number_parameters 82
_refine_ls_number_reflns 1047
_refine_ls_number_restraints 0
_refine_ls_restrained_S_all 1.092
_refine_ls_R_factor_all 0.0350
_refine_ls_R_factor_gt 0.0315
_refine_ls_shift/su_max 0.000
_refine_ls_shift/su_mean 0.000
_refine_ls_structure_factor_coef Fsqd
_refine_ls_weighting_details 'w=1/[\s^2^(Fo^2^)+(0.0413P)^2^+0.3489P] where P=(Fo^2^+2Fc^2^)/3'
_refine_ls_weighting_scheme calc
_refine_ls_wR_factor_gt 0.0832
_refine_ls_wR_factor_ref 0.0850
_reflns_Friedel_coverage 0.000
_reflns_number_gt 964
_reflns_number_total 1047
_reflns_threshold_expression 'I > 2\s(I)'
_cod_data_source_file c9qo00044e2.cif
_cod_data_source_block f2r
_cod_database_code 1554712
_shelx_shelxl_version_number 2016/6
_shelx_space_group_comment
;
The symmetry employed for this shelxl refinement is uniquely defined
by the following loop, which should always be used as a source of
symmetry information in preference to the above space-group names.
They are only intended as comments.
;
_shelx_estimated_absorpt_t_max 0.911
_shelx_estimated_absorpt_t_min 0.551
_olex2_refinement_description
;
1. Fixed Uiso
 At 1.2 times of:
  All C(H) groups
2.a Aromatic/amide H refined with riding coordinates:
 C1(H1), C5(H5), C6(H6)
;
_olex2_submission_special_instructions 'No special instructions were received'

loop_
_space_group_symop_operation_xyz
'x, y, z'
'-x+1/2, y+1/2, -z+1/2'
'-x, -y, -z'
'x-1/2, -y-1/2, z-1/2'

loop_
_atom_site_label
_atom_site_type_symbol
_atom_site_fract_x
_atom_site_fract_y
_atom_site_fract_z
_atom_site_U_iso_or_equiv
_atom_site_adp_type
_atom_site_occupancy
_atom_site_site_symmetry_order
_atom_site_calc_flag
_atom_site_refinement_flags_posn
S1 S 0.40356(8) 0.52263(8) 0.31778(2) 0.02101(18) Uani 1 1 d .
F1 F 0.1885(2) 0.9110(2) 0.38417(6) 0.0244(3) Uani 1 1 d .
N1 N 0.7715(3) 0.4682(3) 0.40210(9) 0.0200(4) Uani 1 1 d .
C1 C 0.3023(3) 1.1446(3) 0.49160(10) 0.0187(4) Uani 1 1 d .
H1 H 0.166638 1.240449 0.484751 0.022 Uiso 1 1 calc R
C2 C 0.3454(4) 0.9551(3) 0.44247(10) 0.0190(4) Uani 1 1 d .
C3 C 0.5392(3) 0.8049(3) 0.44797(10) 0.0176(4) Uani 1 1 d .
C4 C 0.5852(3) 0.6045(3) 0.39493(10) 0.0180(4) Uani 1 1 d .
C5 C 0.7736(4) 0.2950(3) 0.34539(10) 0.0224(4) Uani 1 1 d .
H5 H 0.895694 0.180136 0.341909 0.027 Uiso 1 1 calc R
C6 C 0.5916(4) 0.2965(3) 0.29442(10) 0.0217(4) Uani 1 1 d .
H6 H 0.571834 0.187973 0.252113 0.026 Uiso 1 1 calc R

loop_
_atom_site_aniso_label
_atom_site_aniso_U_11
_atom_site_aniso_U_22
_atom_site_aniso_U_33
_atom_site_aniso_U_23
_atom_site_aniso_U_13
_atom_site_aniso_U_12
S1 0.0165(3) 0.0249(3) 0.0215(3) -0.00096(15) -0.00485(19) 0.00354(16)
F1 0.0166(7) 0.0301(6) 0.0263(6) -0.0048(4) -0.0101(5) 0.0075(4)
N1 0.0154(10) 0.0227(8) 0.0218(7) 0.0011(6) -0.0019(6) 0.0036(6)
C1 0.0122(11) 0.0225(9) 0.0215(8) 0.0043(7) -0.0012(7) 0.0028(7)
C2 0.0152(11) 0.0241(9) 0.0177(8) 0.0030(6) -0.0046(7) 0.0008(7)
C3 0.0137(11) 0.0201(8) 0.0190(8) 0.0037(6) 0.0004(7) 0.0000(6)
C4 0.0140(11) 0.0207(8) 0.0193(8) 0.0036(6) -0.0021(7) -0.0012(7)
C5 0.0204(12) 0.0224(9) 0.0244(9) 0.0017(7) -0.0011(8) 0.0035(7)
C6 0.0196(12) 0.0228(9) 0.0227(9) -0.0015(7) -0.0008(7) 0.0009(7)

loop_
_atom_type_symbol
_atom_type_description
_atom_type_scat_dispersion_real
_atom_type_scat_dispersion_imag
_atom_type_scat_source
C C 0.0181 0.0091 'International Tables Vol C Tables 4.2.6.8 and 6.1.1.4'
H H 0.0000 0.0000 'International Tables Vol C Tables 4.2.6.8 and 6.1.1.4'
F F 0.0727 0.0534 'International Tables Vol C Tables 4.2.6.8 and 6.1.1.4'
N N 0.0311 0.0180 'International Tables Vol C Tables 4.2.6.8 and 6.1.1.4'
S S 0.3331 0.5567 'International Tables Vol C Tables 4.2.6.8 and 6.1.1.4'

loop_
_geom_angle_atom_site_label_1
_geom_angle_atom_site_label_2
_geom_angle_atom_site_label_3
_geom_angle
_geom_angle_site_symmetry_1
_geom_angle_site_symmetry_3
C6 S1 C4 89.71(9) . .
C4 N1 C5 110.48(16) . .
C2 C1 H1 120.4 . .
C2 C1 C3 119.25(18) . 3_676
C3 C1 H1 120.4 3_676 .
F1 C2 C1 117.87(17) . .
F1 C2 C3 117.70(16) . .
C1 C2 C3 124.43(18) . .
C1 C3 C4 119.51(17) 3_676 .
C2 C3 C1 116.33(16) . 3_676
C2 C3 C4 124.16(17) . .
N1 C4 S1 113.76(14) . .
N1 C4 C3 122.04(16) . .
C3 C4 S1 124.20(14) . .
N1 C5 H5 121.9 . .
C6 C5 N1 116.28(18) . .
C6 C5 H5 121.9 . .
S1 C6 H6 125.1 . .
C5 C6 S1 109.76(14) . .
C5 C6 H6 125.1 . .

loop_
_geom_bond_atom_site_label_1
_geom_bond_atom_site_label_2
_geom_bond_distance
_geom_bond_site_symmetry_2
S1 C4 1.7396(18) .
S1 C6 1.707(2) .
F1 C2 1.363(2) .
N1 C4 1.315(2) .
N1 C5 1.369(2) .
C1 H1 0.9500 .
C1 C2 1.373(3) .
C1 C3 1.403(3) 3_676
C2 C3 1.393(3) .
C3 C4 1.464(2) .
C5 H5 0.9500 .
C5 C6 1.358(3) .
C6 H6 0.9500 .
